data_7108685
loop_
_publ_author_name
'Eustina Batisai'
'Matteo Lusi'
'Tia Jacobs'
'Leonard J. Barbour'

_publ_section_title
;
 A mechanochemically synthesised solid solution enables engineering of the
 sorption properties of a Werner clathrate
;
_journal_name_full Chem.Commun.
_journal_page_first 12171
_journal_paper_doi 10.1039/c2cc37261d
_journal_volume 48
_journal_year 2012
_chemical_formula_moiety 'C44 H36 Cl2 N4 Ni, 4(C8 H4)'
_chemical_formula_sum 'C76 H52 Cl2 N4 Ni'
_chemical_formula_weight 1150.83
_chemical_name_systematic
;
?
;
_space_group_IT_number 15
_symmetry_cell_setting monoclinic
_symmetry_space_group_name_Hall '-C 2yc'
_symmetry_space_group_name_H-M 'C 1 2/c 1'
_atom_sites_solution_hydrogens geom
_atom_sites_solution_primary direct
_atom_sites_solution_secondary difmap
_audit_creation_method SHELXL-97
_cell_angle_alpha 90.00
_cell_angle_beta 95.5260(10)
_cell_angle_gamma 90.00
_cell_formula_units_Z 4
_cell_length_a 9.6749(5)
_cell_length_b 23.1727(12)
_cell_length_c 28.2174(15)
_cell_measurement_reflns_used 2449
_cell_measurement_temperature 100(2)
_cell_measurement_theta_max 23.40
_cell_measurement_theta_min 2.26
_cell_volume 6296.8(6)
_computing_cell_refinement 'SAINT (Bruker, 2009)'
_computing_data_collection 'APEX2 (Bruker, 2009)'
_computing_data_reduction SAINT
_computing_molecular_graphics 'X-Seed (Barbour 2001)'
_computing_structure_refinement 'SHELXL (Sheldrick, 2008)'
_computing_structure_solution 'SHELXS (Sheldrick, 2008)'
_diffrn_ambient_temperature 100(2)
_diffrn_measured_fraction_theta_full 0.998
_diffrn_measured_fraction_theta_max 0.996
_diffrn_measurement_device_type 'Bruker Duo CCD Area Detector'
_diffrn_radiation_monochromator graphite
_diffrn_radiation_source 'fine-focus sealed tube'
_diffrn_radiation_type MoK\a
_diffrn_radiation_wavelength 0.71073
_diffrn_reflns_av_R_equivalents 0.0260
_diffrn_reflns_av_sigmaI/netI 0.0289
_diffrn_reflns_limit_h_max 12
_diffrn_reflns_limit_h_min -12
_diffrn_reflns_limit_k_max 30
_diffrn_reflns_limit_k_min -30
_diffrn_reflns_limit_l_max 26
_diffrn_reflns_limit_l_min -37
_diffrn_reflns_number 23418
_diffrn_reflns_theta_full 25.00
_diffrn_reflns_theta_max 28.34
_diffrn_reflns_theta_min 1.76
_exptl_absorpt_coefficient_mu 0.439
_exptl_absorpt_correction_T_max 0.9644
_exptl_absorpt_correction_T_min 0.8776
_exptl_absorpt_correction_type multi-scan
_exptl_absorpt_process_details 'SADABS (Bruker, 2002)'
_exptl_crystal_colour green
_exptl_crystal_density_diffrn 1.214
_exptl_crystal_density_method 'not measured'
_exptl_crystal_description block
_exptl_crystal_F_000 2392
_exptl_crystal_size_max 0.32
_exptl_crystal_size_mid 0.26
_exptl_crystal_size_min 0.18
_refine_diff_density_max 1.288
_refine_diff_density_min -0.489
_refine_diff_density_rms 0.086
_refine_ls_extinction_method none
_refine_ls_goodness_of_fit_ref 1.036
_refine_ls_hydrogen_treatment constr
_refine_ls_matrix_type full
_refine_ls_number_parameters 428
_refine_ls_number_reflns 7832
_refine_ls_number_restraints 134
_refine_ls_restrained_S_all 1.040
_refine_ls_R_factor_all 0.0750
_refine_ls_R_factor_gt 0.0616
_refine_ls_shift/su_max 0.001
_refine_ls_shift/su_mean 0.000
_refine_ls_structure_factor_coef Fsqd
_refine_ls_weighting_details 'calc w=1/[\s^2^(Fo^2^)+(0.1058P)^2^+14.7300P] where P=(Fo^2^+2Fc^2^)/3'
_refine_ls_weighting_scheme calc
_refine_ls_wR_factor_gt 0.1774
_refine_ls_wR_factor_ref 0.1909
_reflns_number_gt 6285
_reflns_number_total 7832
_reflns_threshold_expression >2sigma(I)
_cod_data_source_file c2cc37261d.txt
_cod_data_source_block g:1
_cod_original_sg_symbol_H-M C2/c
_cod_database_code 7108685

loop_
_symmetry_equiv_pos_as_xyz
'x, y, z'
'-x, y, -z+1/2'
'x+1/2, y+1/2, z'
'-x+1/2, y+1/2, -z+1/2'
'-x, -y, -z'
'x, -y, z-1/2'
'-x+1/2, -y+1/2, -z'
'x+1/2, -y+1/2, z-1/2'

loop_
_atom_site_label
_atom_site_type_symbol
_atom_site_fract_x
_atom_site_fract_y
_atom_site_fract_z
_atom_site_U_iso_or_equiv
_atom_site_adp_type
_atom_site_occupancy
_atom_site_symmetry_multiplicity
_atom_site_calc_flag
_atom_site_refinement_flags
_atom_site_disorder_assembly
_atom_site_disorder_group
Cl1 Cl 0.21614(6) 0.23471(2) 0.30364(2) 0.02725(16) Uani 1 1 d . . .
Ni2 Ni 0.0000 0.234466(18) 0.2500 0.02240(14) Uani 1 2 d S . .
C1 C -0.386(3) 0.2552(16) 0.4219(8) 0.034(2) Uani 0.399(6) 1 d PD A 2
C2 C -0.4678(9) 0.2114(4) 0.4367(3) 0.046(2) Uani 0.399(6) 1 d PD A 2
H2 H -0.4684 0.1758 0.4199 0.055 Uiso 0.399(6) 1 calc PR A 2
C3 C -0.5498(9) 0.2155(4) 0.4745(3) 0.052(3) Uani 0.399(6) 1 d PD A 2
H3 H -0.6040 0.1834 0.4826 0.062 Uiso 0.399(6) 1 calc PR A 2
C4 C -0.5523(12) 0.2656(5) 0.4998(4) 0.044(2) Uani 0.399(6) 1 d PD A 2
H4 H -0.6073 0.2688 0.5258 0.053 Uiso 0.399(6) 1 calc PR A 2
C5 C -0.4753(17) 0.3104(6) 0.4872(5) 0.051(4) Uani 0.399(6) 1 d PD A 2
H5 H -0.4804 0.3459 0.5037 0.061 Uiso 0.399(6) 1 calc PR A 2
C6 C -0.3886(12) 0.3065(4) 0.4508(4) 0.046(2) Uani 0.399(6) 1 d PD A 2
H6 H -0.3304 0.3382 0.4449 0.055 Uiso 0.399(6) 1 calc PR A 2
C7 C -0.3895(18) 0.2655(9) 0.4194(5) 0.034(2) Uani 0.601(6) 1 d PD A 1
C8 C -0.3440(6) 0.2814(4) 0.4640(2) 0.0499(18) Uani 0.601(6) 1 d PD A 1
H8 H -0.2471 0.2851 0.4727 0.060 Uiso 0.601(6) 1 calc PR A 1
C9 C -0.4380(10) 0.2925(5) 0.4975(3) 0.061(3) Uani 0.601(6) 1 d PD A 1
H9 H -0.4057 0.3037 0.5290 0.074 Uiso 0.601(6) 1 calc PR A 1
C10 C -0.5805(8) 0.2869(4) 0.4839(3) 0.054(2) Uani 0.601(6) 1 d PD A 1
H10 H -0.6455 0.2939 0.5064 0.064 Uiso 0.601(6) 1 calc PR A 1
C11 C -0.6267(5) 0.2711(2) 0.43778(19) 0.0413(13) Uani 0.601(6) 1 d PD A 1
H11 H -0.7235 0.2679 0.4287 0.050 Uiso 0.601(6) 1 calc PR A 1
C12 C -0.5329(5) 0.2600(2) 0.40455(17) 0.0324(11) Uani 0.601(6) 1 d PD A 1
H12 H -0.5641 0.2490 0.3729 0.039 Uiso 0.601(6) 1 calc PR A 1
C21 C -0.2388(3) 0.21045(12) 0.30908(10) 0.0332(6) Uani 1 1 d . . .
H21 H -0.2657 0.1856 0.2830 0.040 Uiso 1 1 calc R . .
N22 N -0.1152(2) 0.23673(9) 0.31035(8) 0.0261(4) Uani 1 1 d . . .
C23 C -0.0771(3) 0.26963(11) 0.34867(9) 0.0282(5) Uani 1 1 d . . .
H23 H 0.0113 0.2878 0.3509 0.034 Uiso 1 1 calc R . .
C24 C -0.1612(3) 0.27809(12) 0.38492(9) 0.0304(5) Uani 1 1 d . A .
H24 H -0.1296 0.3015 0.4114 0.036 Uiso 1 1 calc R . .
N25 N 0.0000 0.32433(12) 0.2500 0.0221(5) Uani 1 2 d S . .
C26 C -0.1206(2) 0.41390(10) 0.25528(8) 0.0231(5) Uani 1 1 d . . .
H26 H -0.2052 0.4333 0.2594 0.028 Uiso 1 1 calc R . .
C27 C 0.0000 0.44575(14) 0.2500 0.0192(6) Uani 1 2 d S . .
C28 C 0.0000 0.50956(14) 0.2500 0.0206(6) Uani 1 2 d S . .
C29 C -0.0994(2) 0.54042(10) 0.27250(8) 0.0229(5) Uani 1 1 d . . .
H29 H -0.1680 0.5201 0.2878 0.028 Uiso 1 1 calc R . .
C30 C -0.0992(3) 0.60042(11) 0.27286(9) 0.0256(5) Uani 1 1 d . . .
H30 H -0.1664 0.6209 0.2886 0.031 Uiso 1 1 calc R . .
C31 C 0.0000 0.63023(14) 0.2500 0.0258(7) Uani 1 2 d S . .
H31 H 0.0000 0.6712 0.2500 0.031 Uiso 1 2 calc SR . .
N32 N 0.0000 0.14404(12) 0.2500 0.0239(6) Uani 1 2 d S . .
C33 C 0.0272(3) 0.11390(11) 0.29034(8) 0.0246(5) Uani 1 1 d . . .
H33 H 0.0470 0.1345 0.3193 0.030 Uiso 1 1 calc R . .
C34 C 0.0280(2) 0.05417(10) 0.29194(8) 0.0234(5) Uani 1 1 d . . .
H34 H 0.0475 0.0348 0.3215 0.028 Uiso 1 1 calc R . .
C22 C -0.1168(2) 0.35455(10) 0.25450(9) 0.0237(5) Uani 1 1 d . . .
H22 H -0.2005 0.3339 0.2573 0.028 Uiso 1 1 calc R . .
C35 C 0.0000 0.02240(14) 0.2500 0.0197(6) Uani 1 2 d S . .
C36 C 0.0000 -0.04161(14) 0.2500 0.0228(6) Uani 1 2 d S . .
C37 C 0.0092(3) -0.07279(11) 0.20799(10) 0.0303(5) Uani 1 1 d . . .
H37 H 0.0149 -0.0526 0.1789 0.036 Uiso 1 1 calc R . .
C38 C 0.0099(3) -0.13297(12) 0.20808(13) 0.0404(7) Uani 1 1 d . . .
H38 H 0.0173 -0.1535 0.1793 0.048 Uiso 1 1 calc R . .
C39 C 0.0000 -0.16279(17) 0.2500 0.0431(11) Uani 1 2 d S . .
H39 H 0.0000 -0.2038 0.2500 0.052 Uiso 1 2 calc SR . .
C40 C 0.2952(4) 0.0648(2) 0.13345(16) 0.0620(10) Uani 1 1 d U . .
C41 C 0.3065(3) 0.00754(19) 0.11027(12) 0.0519(9) Uani 1 1 d DU . .
C42 C 0.2946(4) -0.0428(2) 0.1324(2) 0.0790(14) Uani 1 1 d DU . .
H42 H 0.2796 -0.0397 0.1650 0.095 Uiso 1 1 calc R . .
C43 C 0.3003(6) -0.0965(2) 0.1162(3) 0.0943(19) Uani 1 1 d DU . .
H43 H 0.2913 -0.1300 0.1351 0.113 Uiso 1 1 calc R . .
C44 C 0.3217(7) -0.0976(4) 0.0672(3) 0.167(5) Uani 1 1 d DU . .
H44 H 0.3250 -0.1344 0.0526 0.200 Uiso 1 1 calc R . .
C45 C 0.3384(6) -0.0495(4) 0.0384(2) 0.127(4) Uani 1 1 d D . .
H45 H 0.3542 -0.0527 0.0058 0.152 Uiso 1 1 calc R . .
C46 C 0.3298(3) 0.0046(3) 0.06162(13) 0.089(2) Uani 1 1 d D . .
C47 C 0.3463(6) 0.0570(5) 0.0344(2) 0.137(3) Uani 1 1 d . . .
C48 C 0.1941(4) 0.4386(2) 0.10677(15) 0.0662(11) Uani 1 1 d U . .
C49 C 0.2547(3) 0.4953(2) 0.09764(12) 0.0579(10) Uani 1 1 d DU . .
C25 C 0.1908(4) 0.5451(2) 0.10964(11) 0.0578(10) Uani 1 1 d DU . .
H25A H 0.1048 0.5424 0.1231 0.069 Uiso 1 1 calc R . .
C51 C 0.2453(5) 0.5991(3) 0.10310(14) 0.0739(13) Uani 1 1 d DU . .
H51 H 0.1980 0.6330 0.1115 0.089 Uiso 1 1 calc R . .
C52 C 0.3724(5) 0.6022(3) 0.08372(15) 0.0904(16) Uani 1 1 d DU . .
H52 H 0.4144 0.6387 0.0798 0.109 Uiso 1 1 calc R . .
C53 C 0.4372(5) 0.5533(3) 0.07029(13) 0.0953(17) Uani 1 1 d DU . .
H53 H 0.5214 0.5568 0.0558 0.114 Uiso 1 1 calc R . .
C54 C 0.3835(4) 0.4987(3) 0.07728(12) 0.0789(14) Uani 1 1 d DU . .
C55 C 0.4552(4) 0.4457(4) 0.06247(19) 0.110(2) Uani 1 1 d U . .
C19 C -0.3292(3) 0.21758(13) 0.34363(10) 0.0343(6) Uani 1 1 d . A .
H19 H -0.4167 0.1986 0.3406 0.041 Uiso 1 1 calc R . .
C32 C -0.2923(3) 0.25254(12) 0.38299(9) 0.0296(5) Uani 1 1 d D . .

loop_
_atom_site_aniso_label
_atom_site_aniso_U_11
_atom_site_aniso_U_22
_atom_site_aniso_U_33
_atom_site_aniso_U_23
_atom_site_aniso_U_13
_atom_site_aniso_U_12
Cl1 0.0269(3) 0.0241(3) 0.0300(3) 0.0001(2) -0.0013(2) 0.0006(2)
Ni2 0.0244(2) 0.0199(2) 0.0231(2) 0.000 0.00295(16) 0.000
C1 0.0317(17) 0.035(8) 0.037(2) -0.006(3) 0.0097(16) -0.004(3)
C2 0.048(4) 0.058(5) 0.034(4) -0.018(4) 0.019(3) -0.024(4)
C3 0.046(5) 0.072(6) 0.042(4) -0.019(4) 0.025(4) -0.025(4)
C4 0.040(5) 0.059(7) 0.035(5) -0.002(4) 0.016(4) 0.003(4)
C5 0.077(12) 0.042(5) 0.038(8) -0.005(5) 0.032(7) 0.001(5)
C6 0.068(7) 0.031(4) 0.044(5) -0.006(4) 0.031(5) -0.006(4)
C7 0.0317(17) 0.035(8) 0.037(2) -0.006(3) 0.0097(16) -0.004(3)
C8 0.033(3) 0.092(6) 0.025(3) -0.002(3) 0.003(2) -0.009(3)
C9 0.041(4) 0.120(10) 0.024(3) -0.001(5) 0.007(3) -0.007(5)
C10 0.040(4) 0.085(6) 0.039(4) -0.005(4) 0.021(3) -0.009(4)
C11 0.032(2) 0.056(3) 0.038(3) 0.006(2) 0.011(2) -0.002(2)
C12 0.031(2) 0.038(2) 0.030(2) 0.0044(18) 0.0073(18) -0.0026(18)
C21 0.0351(14) 0.0359(14) 0.0292(13) -0.0069(11) 0.0053(11) -0.0127(11)
N22 0.0291(10) 0.0247(10) 0.0244(10) -0.0008(8) 0.0021(8) -0.0048(8)
C23 0.0292(12) 0.0294(12) 0.0258(12) -0.0017(9) 0.0025(10) -0.0068(10)
C24 0.0313(13) 0.0347(13) 0.0253(12) -0.0058(10) 0.0035(10) -0.0065(10)
N25 0.0188(12) 0.0222(13) 0.0255(14) 0.000 0.0038(10) 0.000
C26 0.0158(10) 0.0267(11) 0.0274(11) 0.0005(9) 0.0050(8) 0.0015(8)
C27 0.0171(14) 0.0220(14) 0.0188(14) 0.000 0.0026(11) 0.000
C28 0.0185(14) 0.0229(15) 0.0206(14) 0.000 0.0035(11) 0.000
C29 0.0199(10) 0.0244(11) 0.0253(11) -0.0007(9) 0.0062(8) 0.0001(8)
C30 0.0241(11) 0.0254(11) 0.0276(12) -0.0018(9) 0.0050(9) 0.0035(9)
C31 0.0256(16) 0.0200(15) 0.0310(17) 0.000 -0.0009(13) 0.000
N32 0.0265(14) 0.0232(13) 0.0217(13) 0.000 0.0007(11) 0.000
C33 0.0294(12) 0.0265(11) 0.0180(10) -0.0017(9) 0.0019(9) -0.0023(9)
C34 0.0248(11) 0.0272(11) 0.0182(10) 0.0036(9) 0.0029(8) -0.0023(9)
C22 0.0175(10) 0.0258(11) 0.0282(12) -0.0003(9) 0.0045(9) -0.0018(8)
C35 0.0127(13) 0.0237(15) 0.0233(15) 0.000 0.0046(11) 0.000
C36 0.0122(13) 0.0237(15) 0.0324(17) 0.000 0.0017(12) 0.000
C37 0.0230(11) 0.0288(12) 0.0391(14) -0.0064(11) 0.0033(10) -0.0028(9)
C38 0.0299(14) 0.0300(14) 0.061(2) -0.0135(13) 0.0021(13) -0.0018(11)
C39 0.0244(18) 0.0232(17) 0.081(3) 0.000 0.0019(19) 0.000
C40 0.0408(18) 0.076(3) 0.068(2) -0.022(2) -0.0043(17) 0.0099(18)
C41 0.0258(14) 0.084(3) 0.0451(18) 0.0020(18) -0.0026(13) -0.0001(15)
C42 0.037(2) 0.089(3) 0.107(4) 0.006(3) -0.019(2) -0.002(2)
C43 0.074(3) 0.069(3) 0.131(5) -0.017(3) -0.032(3) 0.011(3)
C44 0.083(5) 0.190(10) 0.210(10) -0.128(8) -0.075(6) 0.062(6)
C45 0.043(3) 0.270(12) 0.063(3) -0.025(5) -0.018(2) 0.031(5)
C46 0.0193(14) 0.215(7) 0.0319(18) -0.020(3) -0.0005(13) 0.009(2)
C47 0.052(3) 0.272(11) 0.082(4) 0.070(5) -0.010(3) -0.020(4)
C48 0.050(2) 0.097(3) 0.051(2) -0.004(2) 0.0018(17) 0.007(2)
C49 0.0293(15) 0.114(3) 0.0296(15) -0.0115(18) -0.0020(12) -0.0035(17)
C25 0.0333(16) 0.110(3) 0.0290(15) 0.0032(18) -0.0035(12) 0.0108(18)
C51 0.063(2) 0.119(4) 0.0388(19) 0.026(2) -0.0024(17) -0.012(2)
C52 0.064(3) 0.167(5) 0.038(2) 0.034(3) -0.0087(18) -0.029(3)
C53 0.043(2) 0.215(6) 0.0279(17) -0.014(3) 0.0013(15) -0.028(3)
C54 0.0348(17) 0.176(5) 0.0253(16) -0.030(2) 0.0016(13) -0.013(2)
C55 0.037(2) 0.211(6) 0.081(3) -0.082(4) 0.003(2) 0.008(3)
C19 0.0312(13) 0.0410(15) 0.0315(14) -0.0049(11) 0.0061(11) -0.0130(11)
C32 0.0280(12) 0.0341(13) 0.0270(12) 0.0003(10) 0.0041(10) -0.0008(10)

loop_
_atom_type_symbol
_atom_type_description
_atom_type_scat_dispersion_real
_atom_type_scat_dispersion_imag
_atom_type_scat_source
C C 0.0033 0.0016 'International Tables Vol C Tables 4.2.6.8 and 6.1.1.4'
H H 0.0000 0.0000 'International Tables Vol C Tables 4.2.6.8 and 6.1.1.4'
N N 0.0061 0.0033 'International Tables Vol C Tables 4.2.6.8 and 6.1.1.4'
Cl Cl 0.1484 0.1585 'International Tables Vol C Tables 4.2.6.8 and 6.1.1.4'
Ni Ni 0.3393 1.1124 'International Tables Vol C Tables 4.2.6.8 and 6.1.1.4'

loop_
_geom_angle_atom_site_label_1
_geom_angle_atom_site_label_2
_geom_angle_atom_site_label_3
_geom_angle
_geom_angle_site_symmetry_1
_geom_angle_site_symmetry_3
N25 Ni2 N32 180.0 . .
N25 Ni2 N22 88.58(6) . .
N32 Ni2 N22 91.42(6) . .
N25 Ni2 N22 88.58(6) . 2
N32 Ni2 N22 91.42(6) . 2
N22 Ni2 N22 177.16(11) . 2
N25 Ni2 Cl1 89.868(16) . 2
N32 Ni2 Cl1 90.132(16) . 2
N22 Ni2 Cl1 90.73(6) . 2
N22 Ni2 Cl1 89.26(6) 2 2
N25 Ni2 Cl1 89.866(16) . .
N32 Ni2 Cl1 90.134(16) . .
N22 Ni2 Cl1 89.26(6) . .
N22 Ni2 Cl1 90.73(6) 2 .
Cl1 Ni2 Cl1 179.73(3) 2 .
C2 C1 C6 113.1(10) . .
C2 C1 C32 127(3) . .
C6 C1 C32 120(3) . .
C1 C2 C3 124.7(13) . .
C1 C2 H2 117.7 . .
C3 C2 H2 117.7 . .
C4 C3 C2 119.9(9) . .
C4 C3 H3 120.0 . .
C2 C3 H3 120.0 . .
C5 C4 C3 118.7(10) . .
C5 C4 H4 120.7 . .
C3 C4 H4 120.7 . .
C4 C5 C6 122.3(11) . .
C4 C5 H5 118.8 . .
C6 C5 H5 118.8 . .
C5 C6 C1 121.1(13) . .
C5 C6 H6 119.5 . .
C1 C6 H6 119.5 . .
C8 C7 C12 121.6(7) . .
C8 C7 C32 122.0(14) . .
C12 C7 C32 116.4(14) . .
C7 C8 C9 120.6(8) . .
C7 C8 H8 119.7 . .
C9 C8 H8 119.7 . .
C8 C9 C10 118.9(8) . .
C8 C9 H9 120.5 . .
C10 C9 H9 120.5 . .
C11 C10 C9 120.2(7) . .
C11 C10 H10 119.9 . .
C9 C10 H10 119.9 . .
C10 C11 C12 120.7(5) . .
C10 C11 H11 119.7 . .
C12 C11 H11 119.7 . .
C11 C12 C7 117.9(7) . .
C11 C12 H12 121.0 . .
C7 C12 H12 121.0 . .
N22 C21 C19 123.5(2) . .
N22 C21 H21 118.3 . .
C19 C21 H21 118.3 . .
C21 N22 C23 117.0(2) . .
C21 N22 Ni2 120.22(17) . .
C23 N22 Ni2 122.32(17) . .
N22 C23 C24 122.7(2) . .
N22 C23 H23 118.6 . .
C24 C23 H23 118.6 . .
C23 C24 C32 120.6(2) . .
C23 C24 H24 119.7 . .
C32 C24 H24 119.7 . .
C22 N25 C22 117.3(3) 2 .
C22 N25 Ni2 121.36(14) 2 .
C22 N25 Ni2 121.36(14) . .
C22 C26 C27 120.0(2) . .
C22 C26 H26 120.0 . .
C27 C26 H26 120.0 . .
C26 C27 C26 116.4(3) . 2
C26 C27 C28 121.79(15) . .
C26 C27 C28 121.79(15) 2 .
C29 C28 C29 118.5(3) 2 .
C29 C28 C27 120.75(15) 2 .
C29 C28 C27 120.75(15) . .
C30 C29 C28 120.9(2) . .
C30 C29 H29 119.5 . .
C28 C29 H29 119.5 . .
C29 C30 C31 119.6(2) . .
C29 C30 H30 120.2 . .
C31 C30 H30 120.2 . .
C30 C31 C30 120.4(3) . 2
C30 C31 H31 119.8 . .
C30 C31 H31 119.8 2 .
C33 N32 C33 117.2(3) . 2
C33 N32 Ni2 121.42(15) . .
C33 N32 Ni2 121.42(15) 2 .
N32 C33 C34 123.3(2) . .
N32 C33 H33 118.4 . .
C34 C33 H33 118.4 . .
C33 C34 C35 119.9(2) . .
C33 C34 H34 120.0 . .
C35 C34 H34 120.0 . .
N25 C22 C26 123.1(2) . .
N25 C22 H22 118.5 . .
C26 C22 H22 118.5 . .
C34 C35 C34 116.4(3) . 2
C34 C35 C36 121.79(15) . .
C34 C35 C36 121.78(15) 2 .
C37 C36 C37 117.8(3) 2 .
C37 C36 C35 121.11(16) 2 .
C37 C36 C35 121.11(16) . .
C38 C37 C36 121.1(3) . .
C38 C37 H37 119.5 . .
C36 C37 H37 119.5 . .
C39 C38 C37 120.1(3) . .
C39 C38 H38 120.0 . .
C37 C38 H38 120.0 . .
C38 C39 C38 120.0(4) 2 .
C38 C39 H39 120.0 2 .
C38 C39 H39 120.0 . .
C42 C41 C46 116.2(5) . .
C42 C41 C40 124.2(4) . .
C46 C41 C40 119.6(5) . .
C43 C42 C41 130.7(6) . .
C43 C42 H42 114.7 . .
C41 C42 H42 114.7 . .
C42 C43 C44 111.4(6) . .
C42 C43 H43 124.3 . .
C44 C43 H43 124.3 . .
C45 C44 C43 126.1(7) . .
C45 C44 H44 117.0 . .
C43 C44 H44 117.0 . .
C44 C45 C46 114.9(6) . .
C44 C45 H45 122.5 . .
C46 C45 H45 122.5 . .
C41 C46 C45 120.8(6) . .
C41 C46 C47 120.6(6) . .
C45 C46 C47 118.7(5) . .
C25 C49 C54 119.2(4) . .
C25 C49 C48 120.9(3) . .
C54 C49 C48 119.9(4) . .
C49 C25 C51 123.1(4) . .
C49 C25 H25A 118.5 . .
C51 C25 H25A 118.5 . .
C25 C51 C52 117.6(5) . .
C25 C51 H51 121.2 . .
C52 C51 H51 121.2 . .
C53 C52 C51 120.8(5) . .
C53 C52 H52 119.6 . .
C51 C52 H52 119.6 . .
C52 C53 C54 121.9(4) . .
C52 C53 H53 119.1 . .
C54 C53 H53 119.1 . .
C53 C54 C49 117.5(5) . .
C53 C54 C55 121.4(4) . .
C49 C54 C55 121.1(5) . .
C21 C19 C32 120.1(2) . .
C21 C19 H19 120.0 . .
C32 C19 H19 120.0 . .
C19 C32 C24 116.1(2) . .
C19 C32 C7 122.4(10) . .
C24 C32 C7 121.3(10) . .
C19 C32 C1 119.0(16) . .
C24 C32 C1 124.6(16) . .
C7 C32 C1 9.7(19) . .

loop_
_geom_bond_atom_site_label_1
_geom_bond_atom_site_label_2
_geom_bond_distance
_geom_bond_site_symmetry_2
Cl1 Ni2 2.4606(6) .
Ni2 N25 2.082(3) .
Ni2 N32 2.095(3) .
Ni2 N22 2.124(2) .
Ni2 N22 2.124(2) 2
Ni2 Cl1 2.4606(6) 2
C1 C2 1.38(4) .
C1 C6 1.44(4) .
C1 C32 1.489(13) .
C2 C3 1.391(10) .
C2 H2 0.9500 .
C3 C4 1.365(15) .
C3 H3 0.9500 .
C4 C5 1.35(2) .
C4 H4 0.9500 .
C5 C6 1.388(17) .
C5 H5 0.9500 .
C6 H6 0.9500 .
C7 C8 1.34(2) .
C7 C12 1.42(2) .
C7 C32 1.488(9) .
C8 C9 1.398(12) .
C8 H8 0.9500 .
C9 C10 1.401(13) .
C9 H9 0.9500 .
C10 C11 1.383(9) .
C10 H10 0.9500 .
C11 C12 1.390(7) .
C11 H11 0.9500 .
C12 H12 0.9500 .
C21 N22 1.340(3) .
C21 C19 1.381(4) .
C21 H21 0.9500 .
N22 C23 1.345(3) .
C23 C24 1.381(4) .
C23 H23 0.9500 .
C24 C32 1.396(4) .
C24 H24 0.9500 .
N25 C22 1.346(3) 2
N25 C22 1.346(3) .
C26 C22 1.376(3) .
C26 C27 1.401(3) .
C26 H26 0.9500 .
C27 C26 1.401(3) 2
C27 C28 1.479(4) .
C28 C29 1.399(3) 2
C28 C29 1.399(3) .
C29 C30 1.390(3) .
C29 H29 0.9500 .
C30 C31 1.390(3) .
C30 H30 0.9500 .
C31 C30 1.390(3) 2
C31 H31 0.9500 .
N32 C33 1.340(3) .
N32 C33 1.340(3) 2
C33 C34 1.385(3) .
C33 H33 0.9500 .
C34 C35 1.398(3) .
C34 H34 0.9500 .
C22 H22 0.9500 .
C35 C34 1.398(3) 2
C35 C36 1.483(5) .
C36 C37 1.398(3) 2
C36 C37 1.398(3) .
C37 C38 1.395(4) .
C37 H37 0.9500 .
C38 C39 1.381(4) .
C38 H38 0.9500 .
C39 C38 1.381(4) 2
C39 H39 0.9500 .
C40 C41 1.489(6) .
C41 C42 1.332(6) .
C41 C46 1.414(5) .
C42 C43 1.329(6) .
C42 H42 0.9500 .
C43 C44 1.418(9) .
C43 H43 0.9500 .
C44 C45 1.398(10) .
C44 H44 0.9500 .
C45 C46 1.420(9) .
C45 H45 0.9500 .
C46 C47 1.452(10) .
C48 C49 1.472(7) .
C49 C25 1.367(6) .
C49 C54 1.424(5) .
C25 C51 1.376(6) .
C25 H25A 0.9500 .
C51 C52 1.395(6) .
C51 H51 0.9500 .
C52 C53 1.366(8) .
C52 H52 0.9500 .
C53 C54 1.389(8) .
C53 H53 0.9500 .
C54 C55 1.491(8) .
C19 C32 1.393(4) .
C19 H19 0.9500 .
